data_7031562
loop_
_publ_author_name
'Misra, Rajneesh'
'Jadhav, Thaksen'
'Dhokale, Bhausaheb'
'Gautam, Prabhat'
'Sharma, Rekha'
'Maragani, Ramesh'
'Mobin, Shaikh M.'

_publ_section_title
;
 Carbazole-BODIPY conjugates: design, synthesis, structure and properties.
;
_journal_issue 34
_journal_name_full 'Dalton transactions (Cambridge, England : 2003)'
_journal_page_first 13076
_journal_paper_doi 10.1039/c4dt00983e
_journal_volume 43
_journal_year 2014
_chemical_formula_sum 'C25 H18 B F2 N3'
_chemical_formula_weight 409.23
_chemical_name_systematic
;
 ?
;
_space_group_IT_number 19
_symmetry_cell_setting orthorhombic
_symmetry_space_group_name_Hall 'P 2ac 2ab'
_symmetry_space_group_name_H-M 'P 21 21 21'
_atom_sites_solution_hydrogens geom
_atom_sites_solution_primary direct
_atom_sites_solution_secondary difmap
_audit_creation_method SHELXL-97
_cell_angle_alpha 90.00
_cell_angle_beta 90.00
_cell_angle_gamma 90.00
_cell_formula_units_Z 4
_cell_length_a 5.5240(3)
_cell_length_b 13.3635(8)
_cell_length_c 27.7672(15)
_cell_measurement_reflns_used 5752
_cell_measurement_temperature 150(2)
_cell_measurement_theta_max 30.3950
_cell_measurement_theta_min 3.9650
_cell_volume 2049.8(2)
_computing_cell_refinement 'CrysAlis RED, Oxford Diffraction Ltd.,'
_computing_data_collection 'CrysAlis CCD, Oxford Diffraction Ltd.,'
_computing_data_reduction 'CrysAlis RED, Oxford Diffraction Ltd.,'
_computing_molecular_graphics Ortep3
_computing_publication_material Shelx97
_computing_structure_refinement 'SHELXL-97 (Sheldrick, 1997)'
_computing_structure_solution 'SHELXS-97 (Sheldrick, 1997)'
_diffrn_ambient_temperature 150(2)
_diffrn_detector_area_resol_mean 15.9948
_diffrn_measured_fraction_theta_full 0.998
_diffrn_measured_fraction_theta_max 0.998
_diffrn_measurement_device_type 'OXFORD DIFFRACTION SUPER NOVA'
_diffrn_measurement_method \w/q-scan
_diffrn_radiation_monochromator graphite
_diffrn_radiation_source 'Micro-Focus (Mo) X-ray Source'
_diffrn_radiation_type MoK\a
_diffrn_radiation_wavelength 0.71073
_diffrn_reflns_av_R_equivalents 0.0583
_diffrn_reflns_av_sigmaI/netI 0.0485
_diffrn_reflns_limit_h_max 6
_diffrn_reflns_limit_h_min -6
_diffrn_reflns_limit_k_max 15
_diffrn_reflns_limit_k_min -15
_diffrn_reflns_limit_l_max 32
_diffrn_reflns_limit_l_min -33
_diffrn_reflns_number 12564
_diffrn_reflns_theta_full 24.99
_diffrn_reflns_theta_max 24.99
_diffrn_reflns_theta_min 2.93
_exptl_absorpt_coefficient_mu 0.091
_exptl_absorpt_correction_T_max 0.9838
_exptl_absorpt_correction_T_min 0.9767
_exptl_absorpt_correction_type multi-scan
_exptl_absorpt_process_details
;
CrysAlis RED, Oxford Diffraction Ltd.,
Version 1.171.31.7 (release 18-10-2006 CrysAlis171 .NET)
(compiled Oct 18 2006,16:28:17)
Empirical absorption correction using spherical harmonics,
 implemented in SCALE3 ABSPACK scaling algorithm.
;
_exptl_crystal_colour orange
_exptl_crystal_density_diffrn 1.326
_exptl_crystal_density_method 'not measured'
_exptl_crystal_description block
_exptl_crystal_F_000 848
_exptl_crystal_size_max 0.26
_exptl_crystal_size_mid 0.21
_exptl_crystal_size_min 0.18
_refine_diff_density_max 0.156
_refine_diff_density_min -0.177
_refine_diff_density_rms 0.038
_refine_ls_abs_structure_details 'Flack H D (1983), Acta Cryst. A39, 876-881'
_refine_ls_abs_structure_Flack -0.3(13)
_refine_ls_extinction_coef 0.0104(16)
_refine_ls_extinction_expression Fc^*^=kFc[1+0.001xFc^2^\l^3^/sin(2\q)]^-1/4^
_refine_ls_extinction_method SHELXL
_refine_ls_goodness_of_fit_ref 1.081
_refine_ls_hydrogen_treatment riding
_refine_ls_matrix_type full
_refine_ls_number_parameters 282
_refine_ls_number_reflns 3620
_refine_ls_number_restraints 0
_refine_ls_restrained_S_all 1.081
_refine_ls_R_factor_all 0.0584
_refine_ls_R_factor_gt 0.0466
_refine_ls_shift/su_max 0.001
_refine_ls_shift/su_mean 0.000
_refine_ls_structure_factor_coef Fsqd
_refine_ls_weighting_details 'calc w=1/[\s^2^(Fo^2^)+(0.0585P)^2^+0.2116P] where P=(Fo^2^+2Fc^2^)/3'
_refine_ls_weighting_scheme calc
_refine_ls_wR_factor_gt 0.1219
_refine_ls_wR_factor_ref 0.1333
_reflns_number_gt 2995
_reflns_number_total 3620
_reflns_threshold_expression >2sigma(I)
_cod_data_source_file c4dt00983e2.cif
_cod_data_source_block rm126
_cod_depositor_comments
;
The following automatic conversions were performed:

'_symmetry_cell_setting' value 'Orthorhombic' changed to
'orthorhombic' according to
/usr/data/users/saulius/crontab/automatic-downloads/rss-feeds/RSC/lib/dictionaries/cif_core.dic
dictionary named 'cif_core.dic' version 2.4.2 from 2011-04-26.

Automatic conversion script
Id: cif_fix_values 2281 2013-09-26 08:29:07Z andrius 

 Adding full bibliography for 7031561--7031563.cif.
;
_cod_database_code 7031562

loop_
_symmetry_equiv_pos_as_xyz
'x, y, z'
'-x+1/2, -y, z+1/2'
'x+1/2, -y+1/2, -z'
'-x, y+1/2, -z+1/2'

loop_
_atom_site_label
_atom_site_type_symbol
_atom_site_fract_x
_atom_site_fract_y
_atom_site_fract_z
_atom_site_U_iso_or_equiv
_atom_site_adp_type
_atom_site_occupancy
_atom_site_symmetry_multiplicity
_atom_site_calc_flag
_atom_site_refinement_flags
B1 B 0.2005(6) 0.8919(3) 0.67841(11) 0.0560(9) Uani 1 1 d .
F1 F 0.0705(4) 0.97369(16) 0.66143(7) 0.0860(7) Uani 1 1 d .
F2 F 0.3264(3) 0.84781(17) 0.64099(6) 0.0777(6) Uani 1 1 d .
N1 N 0.0300(4) 0.81450(18) 0.70238(7) 0.0501(6) Uani 1 1 d .
N2 N 0.3786(4) 0.92606(17) 0.71823(7) 0.0491(6) Uani 1 1 d .
N3 N 0.1342(4) 0.49128(17) 0.99608(7) 0.0526(6) Uani 1 1 d .
C1 C -0.1666(5) 0.7715(3) 0.68274(11) 0.0627(8) Uani 1 1 d .
H1 H -0.2296 0.7868 0.6518 0.075 Uiso 1 1 calc R
C2 C -0.2652(5) 0.7011(3) 0.71441(11) 0.0638(8) Uani 1 1 d .
H2 H -0.4044 0.6609 0.7090 0.077 Uiso 1 1 calc R
C3 C -0.1225(5) 0.7014(2) 0.75454(11) 0.0560(7) Uani 1 1 d .
H3 H -0.1442 0.6607 0.7823 0.067 Uiso 1 1 calc R
C4 C 0.0622(5) 0.7725(2) 0.74776(9) 0.0471(6) Uani 1 1 d .
C5 C 0.2465(5) 0.8056(2) 0.77789(8) 0.0446(6) Uani 1 1 d .
C6 C 0.4004(5) 0.8838(2) 0.76367(9) 0.0458(6) Uani 1 1 d .
C7 C 0.5971(5) 0.9288(2) 0.78751(11) 0.0577(7) Uani 1 1 d .
H7 H 0.6533 0.9139 0.8190 0.069 Uiso 1 1 calc R
C8 C 0.6922(6) 0.9985(2) 0.75640(12) 0.0676(8) Uani 1 1 d .
H8 H 0.8263 1.0411 0.7625 0.081 Uiso 1 1 calc R
C9 C 0.5565(6) 0.9949(2) 0.71454(12) 0.0640(8) Uani 1 1 d .
H9 H 0.5846 1.0354 0.6870 0.077 Uiso 1 1 calc R
C10 C 0.2826(5) 0.7602(2) 0.82377(9) 0.0504(7) Uani 1 1 d .
C11 C 0.3245(5) 0.7207(2) 0.86167(9) 0.0502(7) Uani 1 1 d .
C12 C 0.3702(5) 0.6762(2) 0.90766(9) 0.0486(6) Uani 1 1 d .
C13 C 0.2162(5) 0.6019(2) 0.92482(9) 0.0479(7) Uani 1 1 d .
H13 H 0.0842 0.5784 0.9060 0.057 Uiso 1 1 calc R
C14 C 0.2622(5) 0.56312(19) 0.97044(9) 0.0441(6) Uani 1 1 d .
C15 C 0.4587(5) 0.5973(2) 0.99864(9) 0.0456(6) Uani 1 1 d .
C16 C 0.6131(5) 0.6703(2) 0.98027(10) 0.0544(7) Uani 1 1 d .
H16 H 0.7474 0.6930 0.9986 0.065 Uiso 1 1 calc R
C17 C 0.5689(5) 0.7095(2) 0.93496(10) 0.0550(7) Uani 1 1 d .
H17 H 0.6736 0.7593 0.9222 0.066 Uiso 1 1 calc R
C18 C 0.4493(5) 0.5432(2) 1.04335(9) 0.0472(6) Uani 1 1 d .
C19 C 0.5938(6) 0.5424(2) 1.08478(9) 0.0619(8) Uani 1 1 d .
H19 H 0.7291 0.5859 1.0875 0.074 Uiso 1 1 calc R
C20 C 0.5356(7) 0.4771(3) 1.12156(10) 0.0682(9) Uani 1 1 d .
H20 H 0.6320 0.4760 1.1499 0.082 Uiso 1 1 calc R
C21 C 0.3397(7) 0.4134(3) 1.11785(10) 0.0683(9) Uani 1 1 d .
H21 H 0.3043 0.3695 1.1438 0.082 Uiso 1 1 calc R
C22 C 0.1941(6) 0.4117(2) 1.07752(9) 0.0577(8) Uani 1 1 d .
H22 H 0.0602 0.3673 1.0752 0.069 Uiso 1 1 calc R
C23 C 0.2510(5) 0.4776(2) 1.04023(9) 0.0473(6) Uani 1 1 d .
C24 C -0.0422(6) 0.4224(2) 0.97569(11) 0.0627(8) Uani 1 1 d .
H24A H -0.1316 0.4564 0.9495 0.075 Uiso 1 1 calc R
H24B H -0.1606 0.4034 1.0009 0.075 Uiso 1 1 calc R
C25 C 0.0759(8) 0.3302(3) 0.95631(13) 0.0895(12) Uani 1 1 d .
H25A H 0.1989 0.3491 0.9325 0.134 Uiso 1 1 calc R
H25B H -0.0463 0.2878 0.9409 0.134 Uiso 1 1 calc R
H25C H 0.1527 0.2934 0.9827 0.134 Uiso 1 1 calc R

loop_
_atom_site_aniso_label
_atom_site_aniso_U_11
_atom_site_aniso_U_22
_atom_site_aniso_U_33
_atom_site_aniso_U_23
_atom_site_aniso_U_13
_atom_site_aniso_U_12
B1 0.0554(18) 0.064(2) 0.0485(16) 0.0166(16) 0.0051(15) 0.0149(17)
F1 0.0763(11) 0.0913(14) 0.0904(13) 0.0484(12) -0.0021(11) 0.0184(11)
F2 0.0659(11) 0.1184(17) 0.0489(9) -0.0064(10) 0.0075(9) 0.0040(11)
N1 0.0512(13) 0.0542(14) 0.0448(11) 0.0048(11) 0.0009(11) 0.0115(12)
N2 0.0576(13) 0.0410(13) 0.0488(11) 0.0080(10) 0.0069(11) 0.0060(11)
N3 0.0662(15) 0.0464(13) 0.0450(11) 0.0061(10) -0.0077(11) -0.0059(12)
C1 0.0499(16) 0.082(2) 0.0563(16) -0.0053(17) -0.0056(14) 0.0164(16)
C2 0.0484(15) 0.069(2) 0.0745(19) -0.0104(17) 0.0027(16) 0.0006(16)
C3 0.0542(16) 0.0523(18) 0.0615(16) -0.0029(15) 0.0099(15) 0.0035(14)
C4 0.0506(14) 0.0442(15) 0.0466(14) 0.0023(12) 0.0055(13) 0.0100(13)
C5 0.0530(14) 0.0402(15) 0.0407(12) 0.0003(11) 0.0037(12) 0.0080(13)
C6 0.0536(15) 0.0386(15) 0.0452(13) 0.0008(11) 0.0035(12) 0.0063(13)
C7 0.0633(18) 0.0509(18) 0.0589(16) -0.0026(14) 0.0040(14) -0.0034(16)
C8 0.073(2) 0.0522(19) 0.078(2) -0.0066(17) 0.0069(19) -0.0096(16)
C9 0.0706(18) 0.0487(18) 0.073(2) 0.0122(16) 0.0178(18) 0.0018(16)
C10 0.0624(17) 0.0445(16) 0.0442(14) 0.0009(12) 0.0032(13) 0.0012(13)
C11 0.0627(16) 0.0445(16) 0.0435(14) -0.0019(12) 0.0023(13) 0.0025(13)
C12 0.0603(16) 0.0461(15) 0.0395(12) 0.0015(12) 0.0002(13) 0.0030(13)
C13 0.0586(16) 0.0446(16) 0.0405(12) -0.0038(12) -0.0087(12) 0.0032(13)
C14 0.0533(15) 0.0361(14) 0.0429(12) 0.0002(11) -0.0027(12) -0.0007(12)
C15 0.0533(14) 0.0388(14) 0.0447(13) -0.0016(11) -0.0039(12) 0.0052(12)
C16 0.0580(16) 0.0511(17) 0.0541(15) 0.0011(14) -0.0093(14) -0.0034(14)
C17 0.0583(16) 0.0519(17) 0.0547(15) 0.0052(14) 0.0010(14) -0.0073(15)
C18 0.0582(16) 0.0413(15) 0.0419(13) -0.0036(12) -0.0041(12) 0.0088(13)
C19 0.077(2) 0.0614(19) 0.0476(15) 0.0000(14) -0.0139(15) 0.0055(17)
C20 0.088(2) 0.068(2) 0.0480(16) 0.0047(16) -0.0141(16) 0.011(2)
C21 0.095(2) 0.064(2) 0.0458(15) 0.0079(16) 0.0022(17) 0.018(2)
C22 0.0753(19) 0.0491(17) 0.0485(14) 0.0067(13) 0.0064(14) 0.0012(16)
C23 0.0627(16) 0.0408(15) 0.0385(12) -0.0011(11) 0.0003(12) 0.0062(14)
C24 0.0679(18) 0.0608(19) 0.0595(16) 0.0050(15) -0.0112(15) -0.0202(17)
C25 0.126(3) 0.060(2) 0.082(2) -0.0169(19) -0.011(2) -0.012(2)

loop_
_atom_type_symbol
_atom_type_description
_atom_type_scat_dispersion_real
_atom_type_scat_dispersion_imag
_atom_type_scat_source
C C 0.0033 0.0016 'International Tables Vol C Tables 4.2.6.8 and 6.1.1.4'
H H 0.0000 0.0000 'International Tables Vol C Tables 4.2.6.8 and 6.1.1.4'
N N 0.0061 0.0033 'International Tables Vol C Tables 4.2.6.8 and 6.1.1.4'
F F 0.0171 0.0103 'International Tables Vol C Tables 4.2.6.8 and 6.1.1.4'
B B 0.0013 0.0007 'International Tables Vol C Tables 4.2.6.8 and 6.1.1.4'

loop_
_geom_angle_atom_site_label_1
_geom_angle_atom_site_label_2
_geom_angle_atom_site_label_3
_geom_angle
F2 B1 F1 109.9(2)
F2 B1 N2 110.0(2)
F1 B1 N2 109.8(3)
F2 B1 N1 110.1(3)
F1 B1 N1 110.9(3)
N2 B1 N1 106.0(2)
C1 N1 C4 107.4(3)
C1 N1 B1 127.0(2)
C4 N1 B1 125.5(2)
C9 N2 C6 106.5(2)
C9 N2 B1 127.5(2)
C6 N2 B1 125.7(2)
C14 N3 C23 107.7(2)
C14 N3 C24 125.4(2)
C23 N3 C24 124.6(2)
N1 C1 C2 110.3(3)
N1 C1 H1 124.8
C2 C1 H1 124.8
C3 C2 C1 106.6(3)
C3 C2 H2 126.7
C1 C2 H2 126.7
C2 C3 C4 108.2(3)
C2 C3 H3 125.9
C4 C3 H3 125.9
C5 C4 N1 120.7(2)
C5 C4 C3 131.7(2)
N1 C4 C3 107.5(2)
C4 C5 C6 120.7(2)
C4 C5 C10 120.3(3)
C6 C5 C10 118.9(2)
N2 C6 C5 120.4(2)
N2 C6 C7 108.7(2)
C5 C6 C7 130.8(2)
C8 C7 C6 106.8(3)
C8 C7 H7 126.6
C6 C7 H7 126.6
C7 C8 C9 107.3(3)
C7 C8 H8 126.3
C9 C8 H8 126.3
N2 C9 C8 110.7(3)
N2 C9 H9 124.6
C8 C9 H9 124.6
C11 C10 C5 176.7(3)
C10 C11 C12 178.1(3)
C13 C12 C17 121.2(2)
C13 C12 C11 119.6(2)
C17 C12 C11 119.2(3)
C14 C13 C12 117.7(3)
C14 C13 H13 121.1
C12 C13 H13 121.1
N3 C14 C13 129.1(2)
N3 C14 C15 109.3(2)
C13 C14 C15 121.6(2)
C16 C15 C14 119.6(2)
C16 C15 C18 133.7(3)
C14 C15 C18 106.7(2)
C17 C16 C15 119.3(3)
C17 C16 H16 120.3
C15 C16 H16 120.3
C16 C17 C12 120.5(3)
C16 C17 H17 119.7
C12 C17 H17 119.7
C19 C18 C23 119.3(3)
C19 C18 C15 133.9(3)
C23 C18 C15 106.8(2)
C20 C19 C18 118.7(3)
C20 C19 H19 120.7
C18 C19 H19 120.7
C19 C20 C21 121.1(3)
C19 C20 H20 119.4
C21 C20 H20 119.4
C22 C21 C20 121.9(3)
C22 C21 H21 119.1
C20 C21 H21 119.1
C21 C22 C23 117.4(3)
C21 C22 H22 121.3
C23 C22 H22 121.3
C22 C23 N3 129.0(3)
C22 C23 C18 121.6(2)
N3 C23 C18 109.4(2)
N3 C24 C25 111.6(3)
N3 C24 H24A 109.3
C25 C24 H24A 109.3
N3 C24 H24B 109.3
C25 C24 H24B 109.3
H24A C24 H24B 108.0
C24 C25 H25A 109.5
C24 C25 H25B 109.5
H25A C25 H25B 109.5
C24 C25 H25C 109.5
H25A C25 H25C 109.5
H25B C25 H25C 109.5

loop_
_geom_bond_atom_site_label_1
_geom_bond_atom_site_label_2
_geom_bond_distance
B1 F2 1.382(4)
B1 F1 1.390(4)
B1 N2 1.549(4)
B1 N1 1.549(4)
N1 C1 1.344(4)
N1 C4 1.391(3)
N2 C9 1.350(4)
N2 C6 1.388(3)
N3 C14 1.389(3)
N3 C23 1.397(3)
N3 C24 1.455(3)
C1 C2 1.398(4)
C1 H1 0.9500
C2 C3 1.365(4)
C2 H2 0.9500
C3 C4 1.407(4)
C3 H3 0.9500
C4 C5 1.390(4)
C5 C6 1.403(4)
C5 C10 1.425(3)
C6 C7 1.407(4)
C7 C8 1.375(4)
C7 H7 0.9500
C8 C9 1.384(5)
C8 H8 0.9500
C9 H9 0.9500
C10 C11 1.200(3)
C11 C12 1.431(3)
C12 C13 1.392(4)
C12 C17 1.406(4)
C13 C14 1.392(3)
C13 H13 0.9500
C14 C15 1.414(4)
C15 C16 1.392(4)
C15 C18 1.438(3)
C16 C17 1.385(4)
C16 H16 0.9500
C17 H17 0.9500
C18 C19 1.400(4)
C18 C23 1.406(4)
C19 C20 1.381(4)
C19 H19 0.9500
C20 C21 1.381(5)
C20 H20 0.9500
C21 C22 1.379(4)
C21 H21 0.9500
C22 C23 1.396(4)
C22 H22 0.9500
C24 C25 1.494(5)
C24 H24A 0.9900
C24 H24B 0.9900
C25 H25A 0.9800
C25 H25B 0.9800
C25 H25C 0.9800

loop_
_geom_torsion_atom_site_label_1
_geom_torsion_atom_site_label_2
_geom_torsion_atom_site_label_3
_geom_torsion_atom_site_label_4
_geom_torsion
F2 B1 N1 C1 -67.4(4)
F1 B1 N1 C1 54.4(4)
N2 B1 N1 C1 173.6(2)
F2 B1 N1 C4 108.7(3)
F1 B1 N1 C4 -129.5(3)
N2 B1 N1 C4 -10.4(4)
F2 B1 N2 C9 62.8(4)
F1 B1 N2 C9 -58.3(4)
N1 B1 N2 C9 -178.2(2)
F2 B1 N2 C6 -110.4(3)
F1 B1 N2 C6 128.5(3)
N1 B1 N2 C6 8.7(4)
C4 N1 C1 C2 -0.2(3)
B1 N1 C1 C2 176.4(3)
N1 C1 C2 C3 -0.2(3)
C1 C2 C3 C4 0.5(3)
C1 N1 C4 C5 -177.0(2)
B1 N1 C4 C5 6.2(4)
C1 N1 C4 C3 0.5(3)
B1 N1 C4 C3 -176.2(2)
C2 C3 C4 C5 176.6(3)
C2 C3 C4 N1 -0.6(3)
N1 C4 C5 C6 1.5(4)
C3 C4 C5 C6 -175.4(3)
N1 C4 C5 C10 -178.2(2)
C3 C4 C5 C10 4.9(4)
C9 N2 C6 C5 -177.2(2)
B1 N2 C6 C5 -2.8(4)
C9 N2 C6 C7 -0.1(3)
B1 N2 C6 C7 174.2(2)
C4 C5 C6 N2 -3.2(4)
C10 C5 C6 N2 176.5(2)
C4 C5 C6 C7 -179.5(3)
C10 C5 C6 C7 0.2(4)
N2 C6 C7 C8 0.3(3)
C5 C6 C7 C8 177.0(3)
C6 C7 C8 C9 -0.4(3)
C6 N2 C9 C8 -0.1(3)
B1 N2 C9 C8 -174.4(3)
C7 C8 C9 N2 0.4(4)
C4 C5 C10 C11 121(5)
C6 C5 C10 C11 -59(5)
C5 C10 C11 C12 140(8)
C10 C11 C12 C13 95(10)
C10 C11 C12 C17 -84(10)
C17 C12 C13 C14 1.4(4)
C11 C12 C13 C14 -177.8(2)
C23 N3 C14 C13 -179.9(3)
C24 N3 C14 C13 16.7(4)
C23 N3 C14 C15 -1.3(3)
C24 N3 C14 C15 -164.8(2)
C12 C13 C14 N3 178.2(3)
C12 C13 C14 C15 -0.2(4)
N3 C14 C15 C16 -179.8(2)
C13 C14 C15 C16 -1.1(4)
N3 C14 C15 C18 0.2(3)
C13 C14 C15 C18 178.9(2)
C14 C15 C16 C17 1.2(4)
C18 C15 C16 C17 -178.9(3)
C15 C16 C17 C12 0.0(4)
C13 C12 C17 C16 -1.4(4)
C11 C12 C17 C16 177.8(3)
C16 C15 C18 C19 -1.3(5)
C14 C15 C18 C19 178.7(3)
C16 C15 C18 C23 -179.1(3)
C14 C15 C18 C23 0.9(3)
C23 C18 C19 C20 -0.3(4)
C15 C18 C19 C20 -177.9(3)
C18 C19 C20 C21 0.2(5)
C19 C20 C21 C22 0.2(5)
C20 C21 C22 C23 -0.3(5)
C21 C22 C23 N3 -179.7(3)
C21 C22 C23 C18 0.2(4)
C14 N3 C23 C22 -178.2(3)
C24 N3 C23 C22 -14.6(4)
C14 N3 C23 C18 1.9(3)
C24 N3 C23 C18 165.5(2)
C19 C18 C23 C22 0.1(4)
C15 C18 C23 C22 178.3(2)
C19 C18 C23 N3 -179.9(3)
C15 C18 C23 N3 -1.8(3)
C14 N3 C24 C25 86.2(3)
C23 N3 C24 C25 -74.6(3)
